data_2312075
loop_
_publ_author_name
'R&#xf6;ssner, Leonard'
'Prots, Yurii'
'Grin, Yuri'
'Armbr&#xfc;ster, Marc'

_publ_section_title
;
 The crystal structure of quaternary (Sn,Pb,Bi)Pt.
;
_journal_issue 'Pt 3'
_journal_name_full 'Acta crystallographica. Section E, Crystallographic communications'
_journal_page_first 129
_journal_page_last 131
_journal_paper_doi 10.1107/S2056989023000956
_journal_volume 79
_journal_year 2023
_chemical_formula_iupac '(Sn, Pb, Bi) Pt'
_chemical_formula_moiety 'Bi0.31 Pb0.54 Pt1 Sn0.15'
_chemical_formula_sum 'Bi0.31 Pb0.54 Pt Sn0.15'
_chemical_formula_weight 389.32
_chemical_name_systematic
;
(Tin, lead, bismuth) platinum
;
_space_group_crystal_system hexagonal
_space_group_IT_number 194
_space_group_name_Hall '-P 6c 2c'
_space_group_name_H-M_alt 'P 63/m m c'
_audit_creation_method SHELXL-2014/7
_cell_angle_alpha 90
_cell_angle_beta 90
_cell_angle_gamma 120
_cell_formula_units_Z 2
_cell_length_a 4.2280(10)
_cell_length_b 4.2280(10)
_cell_length_c 5.481(2)
_cell_measurement_reflns_used 924
_cell_measurement_temperature 293
_cell_measurement_theta_max 43.0
_cell_measurement_theta_min 9.30
_cell_volume 84.85(4)
_computing_cell_refinement
;
CrystalClear (Rigaku, 2008)
;
_computing_data_collection
;
CrystalClear (Rigaku, 2008)
;
_computing_data_reduction
;
CrystalClear (Rigaku, 2008)
;
_computing_molecular_graphics
;
DIAMOND (Brandenburg & Putz, 2018)
;
_computing_publication_material
;
SHELXL (Sheldrick, 2015)
;
_computing_structure_refinement
;
SHELXL (Sheldrick, 2015)
;
_computing_structure_solution
;
<i>SIR-2014</i> (Burla <i>et al.</i>,  2015)
;
_diffrn_ambient_temperature 293
_diffrn_detector_area_resol_mean 28.5714
_diffrn_measured_fraction_theta_full 0.976
_diffrn_measured_fraction_theta_max 0.992
_diffrn_measurement_device 'Rigaku AFC7 four-circle diffractometer'
_diffrn_measurement_method 'profile data from \f-scans'
_diffrn_radiation_monochromator 'Graphite Monochromator'
_diffrn_radiation_probe x-ray
_diffrn_radiation_type MoK\a
_diffrn_radiation_wavelength 0.710730
_diffrn_reflns_av_R_equivalents 0.043
_diffrn_reflns_av_sigmaI/netI 0.021
_diffrn_reflns_limit_h_max 5
_diffrn_reflns_limit_h_min -7
_diffrn_reflns_limit_k_max 7
_diffrn_reflns_limit_k_min -6
_diffrn_reflns_limit_l_max 9
_diffrn_reflns_limit_l_min -5
_diffrn_reflns_number 1549
_diffrn_reflns_reduction_process 'Lp corrections applied'
_diffrn_reflns_theta_full 25.24
_diffrn_reflns_theta_max 39.77
_diffrn_reflns_theta_min 5.56
_diffrn_source 'Sealed Tube'
_diffrn_source_current 34.0000
_diffrn_source_power 1.7000
_diffrn_source_voltage 50.0000
_exptl_absorpt_coefficient_mu 169.4
_exptl_absorpt_correction_T_max 0.081
_exptl_absorpt_correction_T_min 0.037
_exptl_absorpt_correction_type multi-scan
_exptl_absorpt_process_details
;
(Blessing, 1995)
;
_exptl_crystal_colour grey
_exptl_crystal_density_diffrn 15.23
_exptl_crystal_density_method 'not measured'
_exptl_crystal_description 'irregular shaped'
_exptl_crystal_F_000 311
_exptl_crystal_size_max 0.035
_exptl_crystal_size_mid 0.025
_exptl_crystal_size_min 0.015
_refine_diff_density_max 2.082
_refine_diff_density_min -1.43
_refine_ls_goodness_of_fit_ref 1.512
_refine_ls_matrix_type full
_refine_ls_number_parameters 13
_refine_ls_number_reflns 123
_refine_ls_number_restraints 1
_refine_ls_restrained_S_all 1.507
_refine_ls_R_factor_all 0.0272
_refine_ls_R_factor_gt 0.0247
_refine_ls_shift/su_max 0.013
_refine_ls_shift/su_mean 0.002
_refine_ls_structure_factor_coef Fsqd
_refine_ls_weighting_details 'w=1/[\s^2^(Fo^2^)+(0.0120P)^2^+0.2655P] where P=(Fo^2^+2Fc^2^)/3'
_refine_ls_weighting_scheme calc
_refine_ls_wR_factor_gt 0.0406
_refine_ls_wR_factor_ref 0.0414
_reflns_number_gt 120
_reflns_number_total 123
_reflns_threshold_expression 'I > 2\s(I)'
_cod_data_source_file wm5665sup1.cif
_cod_data_source_block I
_cod_depositor_comments 'Adding full bibliography for 2312075.cif.'
_cod_original_cell_volume 84.84(5)
_cod_original_formula_sum 'Bi0.31 Pb0.54 Pt1 Sn0.15'
_cod_database_code 2312075

loop_
_space_group_symop_operation_xyz
'x, y, z'
'-y, x-y, z'
'-x+y, -x, z'
'-x, -y, z+1/2'
'y, -x+y, z+1/2'
'x-y, x, z+1/2'
'y, x, -z'
'x-y, -y, -z'
'-x, -x+y, -z'
'-y, -x, -z+1/2'
'-x+y, y, -z+1/2'
'x, x-y, -z+1/2'
'-x, -y, -z'
'y, -x+y, -z'
'x-y, x, -z'
'x, y, -z-1/2'
'-y, x-y, -z-1/2'
'-x+y, -x, -z-1/2'
'-y, -x, z'
'-x+y, y, z'
'x, x-y, z'
'y, x, z-1/2'
'x-y, -y, z-1/2'
'-x, -x+y, z-1/2'

loop_
_atom_site_type_symbol
_atom_site_label
_atom_site_fract_x
_atom_site_fract_y
_atom_site_fract_z
_atom_site_U_iso_or_equiv
_atom_site_adp_type
_atom_site_calc_flag
_atom_site_occupancy
_atom_site_site_symmetry_multiplicity
_atom_site_disorder_assembly
_atom_site_disorder_group
Pt Pt1 0 0 0 0.0110(2) Uani d 1.0 2 . .
Bi Bi1 0.3333 0.6667 0.2500 0.0077(3) Uani d 0.31(5) 2 . .
Pb Pb1 0.3333 0.6667 0.2500 0.0077 Uani d 0.54(5) 2 . .
Sn Sn1 0.3333 0.6667 0.2500 0.0077 Uani d 0.03(4) 2 . .
Sn Sn2 0.3333 0.6667 0.7500 0.0077 Uani d 0.064(6) 2 . .
Sn Sn3 0.3333 0.6667 0.501(5) 0.012(7) Uiso d 0.027(4) 4 . .

loop_
_atom_site_aniso_label
_atom_site_aniso_U_11
_atom_site_aniso_U_22
_atom_site_aniso_U_33
_atom_site_aniso_U_12
_atom_site_aniso_U_13
_atom_site_aniso_U_23
Pt1 0.0133(3) 0.0133 0.0063(3) 0.00667(13) 0 0
Bi1 0.0061(3) 0.0061 0.0108(4) 0.00307(14) 0 0
Pb1 0.0061 0.0061 0.0108 0.00307 0 0
Sn1 0.0061 0.0061 0.0108 0.00307 0 0
Sn2 0.0061 0.0061 0.0108 0.00307 0 0

loop_
_atom_type_symbol
_atom_type_description
_atom_type_scat_dispersion_real
_atom_type_scat_dispersion_imag
_atom_type_scat_source
Sn Sn -0.6537 1.4246 'International Tables Vol C Tables 4.2.6.8 and 6.1.1.4'
Pt Pt -1.7033 8.3905 'International Tables Vol C Tables 4.2.6.8 and 6.1.1.4'
Pb Pb -3.3944 10.1111 'International Tables Vol C Tables 4.2.6.8 and 6.1.1.4'
Bi Bi -4.1077 10.2566 'International Tables Vol C Tables 4.2.6.8 and 6.1.1.4'

loop_
_geom_angle_atom_site_label_1
_geom_angle_atom_site_label_2
_geom_angle_atom_site_label_3
_geom_angle_site_symmetry_1
_geom_angle_site_symmetry_3
_geom_angle
_geom_angle_publ_flag
Sn3 Pt1 Sn3 16_556 4_554 180.0 n
Sn3 Pt1 Sn3 16_446 4_664 180.0 n
Sn3 Pt1 Sn3 16_556 16_546 119.999(5) n
Sn3 Pt1 Sn3 16_446 16_546 119.999(4) n
Sn3 Pt1 Sn3 4_554 4_564 119.999(5) n
Sn3 Pt1 Sn3 4_664 4_564 119.999(4) n
Sn3 Pt1 Sn3 16_546 4_564 180.0 n
Sn3 Pt1 Pt1 16_556 4 90.1(6) n
Sn3 Pt1 Pt1 4_554 4 89.9(6) n
Sn3 Pt1 Pt1 16_446 4 90.1(6) n
Sn3 Pt1 Pt1 4_664 4 89.9(6) n
Sn3 Pt1 Pt1 16_546 4 90.1(6) n
Sn3 Pt1 Pt1 4_564 4 89.9(6) n
Sn3 Pt1 Pt1 16_556 4_554 89.9(6) n
Sn3 Pt1 Pt1 4_554 4_554 90.1(6) n
Sn3 Pt1 Pt1 16_446 4_554 89.9(6) n
Sn3 Pt1 Pt1 4_664 4_554 90.1(6) n
Sn3 Pt1 Pt1 16_546 4_554 89.9(6) n
Sn3 Pt1 Pt1 4_564 4_554 90.1(6) n
Pt1 Pt1 Pt1 4 4_554 180.0 n
Sn3 Pt1 Bi1 16_556 13 150.6(6) n
Sn3 Pt1 Bi1 4_554 13 29.4(6) n
Sn3 Pt1 Bi1 16_446 13 64.1(3) n
Sn3 Pt1 Bi1 4_664 13 115.9(3) n
Sn3 Pt1 Bi1 16_546 13 64.1(3) n
Sn3 Pt1 Bi1 4_564 13 115.9(3) n
Pt1 Pt1 Bi1 4 13 119.305(9) n
Pt1 Pt1 Bi1 4_554 13 60.695(9) n
Sn3 Pt1 Sn1 16_556 13 150.6(6) n
Sn3 Pt1 Sn1 4_554 13 29.4(6) n
Sn3 Pt1 Sn1 16_446 13 64.1(3) n
Sn3 Pt1 Sn1 4_664 13 115.9(3) n
Sn3 Pt1 Sn1 16_546 13 64.1(3) n
Sn3 Pt1 Sn1 4_564 13 115.9(3) n
Pt1 Pt1 Sn1 4 13 119.305(9) n
Pt1 Pt1 Sn1 4_554 13 60.695(9) n
Bi1 Pt1 Sn1 13 13 0.0 n
Sn3 Pt1 Pb1 16_556 13 150.6(6) n
Sn3 Pt1 Pb1 4_554 13 29.4(6) n
Sn3 Pt1 Pb1 16_446 13 64.1(3) n
Sn3 Pt1 Pb1 4_664 13 115.9(3) n
Sn3 Pt1 Pb1 16_546 13 64.1(3) n
Sn3 Pt1 Pb1 4_564 13 115.9(3) n
Pt1 Pt1 Pb1 4 13 119.305(9) n
Pt1 Pt1 Pb1 4_554 13 60.695(9) n
Bi1 Pt1 Pb1 13 13 0.0 n
Sn1 Pt1 Pb1 13 13 0.0 n
Sn3 Pt1 Sn2 16_556 13_666 64.2(3) n
Sn3 Pt1 Sn2 4_554 13_666 115.8(3) n
Sn3 Pt1 Sn2 16_446 13_666 150.8(6) n
Sn3 Pt1 Sn2 4_664 13_666 29.2(6) n
Sn3 Pt1 Sn2 16_546 13_666 64.2(3) n
Sn3 Pt1 Sn2 4_564 13_666 115.8(3) n
Pt1 Pt1 Sn2 4 13_666 60.695(9) n
Pt1 Pt1 Sn2 4_554 13_666 119.305(10) n
Sn3 Bi1 Sn3 . 16_556 180.0 n
Sn3 Bi1 Sn2 . 13_666 90.0000(10) n
Sn3 Bi1 Sn2 16_556 13_666 89.9990(10) n
Sn3 Bi1 Sn2 . 13_676 90.000(4) n
Sn3 Bi1 Sn2 16_556 13_676 90.000(4) n
Sn2 Bi1 Sn2 13_666 13_676 120.0 n
Sn3 Bi1 Sn2 . 13_566 90.000(5) n
Sn3 Bi1 Sn2 16_556 13_566 90.000(4) n
Sn2 Bi1 Sn2 13_666 13_566 120.0 n
Sn2 Bi1 Sn2 13_676 13_566 120.0 n
Sn3 Bi1 Sn2 . . 0.000(6) n
Sn3 Bi1 Sn2 16_556 . 180.0 n
Sn2 Bi1 Sn2 13_666 . 90.0 n
Sn2 Bi1 Sn2 13_676 . 90.0 n
Sn2 Bi1 Sn2 13_566 . 90.0 n
Sn3 Bi1 Sn2 . 1_554 180.0 n
Sn3 Bi1 Sn2 16_556 1_554 0.0000(10) n
Sn2 Bi1 Sn2 13_666 1_554 90.0 n
Sn2 Bi1 Sn2 13_676 1_554 90.0 n
Sn2 Bi1 Sn2 13_566 1_554 90.0 n
Sn2 Bi1 Sn2 . 1_554 180.0 n
Sn3 Bi1 Sn3 . 4_664 119.2(5) n
Sn3 Bi1 Sn3 16_556 4_664 60.8(5) n
Sn2 Bi1 Sn3 13_666 4_664 29.2(5) n
Sn2 Bi1 Sn3 13_676 4_664 115.87(13) n
Sn2 Bi1 Sn3 13_566 4_664 115.87(13) n
Sn2 Bi1 Sn3 . 4_664 119.2(5) n
Sn2 Bi1 Sn3 1_554 4_664 60.8(5) n
Sn3 Bi1 Sn3 . 13_666 60.8(5) n
Sn3 Bi1 Sn3 16_556 13_666 119.2(5) n
Sn2 Bi1 Sn3 13_666 13_666 29.2(5) n
Sn2 Bi1 Sn3 13_676 13_666 115.87(13) n
Sn2 Bi1 Sn3 13_566 13_666 115.87(13) n
Sn2 Bi1 Sn3 . 13_666 60.8(5) n
Sn2 Bi1 Sn3 1_554 13_666 119.2(5) n
Sn3 Bi1 Sn3 4_664 13_666 58.5(10) n
Sn3 Bi1 Sn3 . 4_564 119.2(5) n
Sn3 Bi1 Sn3 16_556 4_564 60.8(5) n
Sn2 Bi1 Sn3 13_666 4_564 115.87(13) n
Sn2 Bi1 Sn3 13_676 4_564 115.87(13) n
Sn2 Bi1 Sn3 13_566 4_564 29.2(5) n
Sn2 Bi1 Sn3 . 4_564 119.2(5) n
Sn2 Bi1 Sn3 1_554 4_564 60.8(5) n
Sn3 Bi1 Sn3 4_664 4_564 98.2(6) n
Sn3 Bi1 Sn3 13_666 4_564 128.3(3) n
Sn3 Bi1 Sn3 . 13_676 60.8(5) n
Sn3 Bi1 Sn3 16_556 13_676 119.2(5) n
Sn2 Bi1 Sn3 13_666 13_676 115.87(13) n
Sn2 Bi1 Sn3 13_676 13_676 29.2(5) n
Sn2 Bi1 Sn3 13_566 13_676 115.87(13) n
Sn2 Bi1 Sn3 . 13_676 60.8(5) n
Sn2 Bi1 Sn3 1_554 13_676 119.2(5) n
Sn3 Bi1 Sn3 4_664 13_676 128.3(3) n
Sn3 Bi1 Sn3 13_666 13_676 98.2(6) n
Sn3 Bi1 Sn3 4_564 13_676 128.3(3) n
Sn3 Bi1 Sn3 . 4_674 119.2(5) n
Sn3 Bi1 Sn3 16_556 4_674 60.8(5) n
Sn2 Bi1 Sn3 13_666 4_674 115.87(13) n
Sn2 Bi1 Sn3 13_676 4_674 29.2(5) n
Sn2 Bi1 Sn3 13_566 4_674 115.87(13) n
Sn2 Bi1 Sn3 . 4_674 119.2(5) n
Sn2 Bi1 Sn3 1_554 4_674 60.8(5) n
Sn3 Bi1 Sn3 4_664 4_674 98.2(6) n
Sn3 Bi1 Sn3 13_666 4_674 128.3(3) n
Sn3 Bi1 Sn3 4_564 4_674 98.2(6) n
Sn3 Bi1 Sn3 13_676 4_674 58.5(10) n
Sn3 Pb1 Sn3 . 16_556 180.0 n
Sn3 Pb1 Sn2 . 13_666 90.0000(10) n
Sn3 Pb1 Sn2 16_556 13_666 89.9990(10) n
Sn3 Pb1 Sn2 . 13_676 90.000(4) n
Sn3 Pb1 Sn2 16_556 13_676 90.000(4) n
Sn2 Pb1 Sn2 13_666 13_676 120.0 n
Sn3 Pb1 Sn2 . 13_566 90.000(5) n
Sn3 Pb1 Sn2 16_556 13_566 90.000(4) n
Sn2 Pb1 Sn2 13_666 13_566 120.0 n
Sn2 Pb1 Sn2 13_676 13_566 120.0 n
Sn3 Pb1 Sn2 . . 0.000(6) n
Sn3 Pb1 Sn2 16_556 . 180.0 n
Sn2 Pb1 Sn2 13_666 . 90.0 n
Sn2 Pb1 Sn2 13_676 . 90.0 n
Sn2 Pb1 Sn2 13_566 . 90.0 n
Sn3 Pb1 Sn2 . 1_554 180.0 n
Sn3 Pb1 Sn2 16_556 1_554 0.0000(10) n
Sn2 Pb1 Sn2 13_666 1_554 90.0 n
Sn2 Pb1 Sn2 13_676 1_554 90.0 n
Sn2 Pb1 Sn2 13_566 1_554 90.0 n
Sn2 Pb1 Sn2 . 1_554 180.0 n
Sn3 Pb1 Sn3 . 4_664 119.2(5) n
Sn3 Pb1 Sn3 16_556 4_664 60.8(5) n
Sn2 Pb1 Sn3 13_666 4_664 29.2(5) n
Sn2 Pb1 Sn3 13_676 4_664 115.87(13) n
Sn2 Pb1 Sn3 13_566 4_664 115.87(13) n
Sn2 Pb1 Sn3 . 4_664 119.2(5) n
Sn2 Pb1 Sn3 1_554 4_664 60.8(5) n
Sn3 Pb1 Sn3 . 13_666 60.8(5) n
Sn3 Pb1 Sn3 16_556 13_666 119.2(5) n
Sn2 Pb1 Sn3 13_666 13_666 29.2(5) n
Sn2 Pb1 Sn3 13_676 13_666 115.87(13) n
Sn2 Pb1 Sn3 13_566 13_666 115.87(13) n
Sn2 Pb1 Sn3 . 13_666 60.8(5) n
Sn2 Pb1 Sn3 1_554 13_666 119.2(5) n
Sn3 Pb1 Sn3 4_664 13_666 58.5(10) n
Sn3 Pb1 Sn3 . 4_564 119.2(5) n
Sn3 Pb1 Sn3 16_556 4_564 60.8(5) n
Sn2 Pb1 Sn3 13_666 4_564 115.87(13) n
Sn2 Pb1 Sn3 13_676 4_564 115.87(13) n
Sn2 Pb1 Sn3 13_566 4_564 29.2(5) n
Sn2 Pb1 Sn3 . 4_564 119.2(5) n
Sn2 Pb1 Sn3 1_554 4_564 60.8(5) n
Sn3 Pb1 Sn3 4_664 4_564 98.2(6) n
Sn3 Pb1 Sn3 13_666 4_564 128.3(3) n
Sn3 Pb1 Sn3 . 13_676 60.8(5) n
Sn3 Pb1 Sn3 16_556 13_676 119.2(5) n
Sn2 Pb1 Sn3 13_666 13_676 115.87(13) n
Sn2 Pb1 Sn3 13_676 13_676 29.2(5) n
Sn2 Pb1 Sn3 13_566 13_676 115.87(13) n
Sn2 Pb1 Sn3 . 13_676 60.8(5) n
Sn2 Pb1 Sn3 1_554 13_676 119.2(5) n
Sn3 Pb1 Sn3 4_664 13_676 128.3(3) n
Sn3 Pb1 Sn3 13_666 13_676 98.2(6) n
Sn3 Pb1 Sn3 4_564 13_676 128.3(3) n
Sn3 Pb1 Sn3 . 4_674 119.2(5) n
Sn3 Pb1 Sn3 16_556 4_674 60.8(5) n
Sn2 Pb1 Sn3 13_666 4_674 115.87(13) n
Sn2 Pb1 Sn3 13_676 4_674 29.2(5) n
Sn2 Pb1 Sn3 13_566 4_674 115.87(13) n
Sn2 Pb1 Sn3 . 4_674 119.2(5) n
Sn2 Pb1 Sn3 1_554 4_674 60.8(5) n
Sn3 Pb1 Sn3 4_664 4_674 98.2(6) n
Sn3 Pb1 Sn3 13_666 4_674 128.3(3) n
Sn3 Pb1 Sn3 4_564 4_674 98.2(6) n
Sn3 Pb1 Sn3 13_676 4_674 58.5(10) n
Sn3 Sn1 Sn3 . 16_556 180.0 n
Sn3 Sn1 Sn2 . 13_666 90.0000(10) n
Sn3 Sn1 Sn2 16_556 13_666 89.9990(10) n
Sn3 Sn1 Sn2 . 13_676 90.000(4) n
Sn3 Sn1 Sn2 16_556 13_676 90.000(4) n
Sn2 Sn1 Sn2 13_666 13_676 120.0 n
Sn3 Sn1 Sn2 . 13_566 90.000(5) n
Sn3 Sn1 Sn2 16_556 13_566 90.000(4) n
Sn2 Sn1 Sn2 13_666 13_566 120.0 n
Sn2 Sn1 Sn2 13_676 13_566 120.0 n
Sn3 Sn1 Sn2 . . 0.000(6) n
Sn3 Sn1 Sn2 16_556 . 180.0 n
Sn2 Sn1 Sn2 13_666 . 90.0 n
Sn2 Sn1 Sn2 13_676 . 90.0 n
Sn2 Sn1 Sn2 13_566 . 90.0 n
Sn3 Sn1 Sn2 . 1_554 180.0 n
Sn3 Sn1 Sn2 16_556 1_554 0.0000(10) n
Sn2 Sn1 Sn2 13_666 1_554 90.0 n
Sn2 Sn1 Sn2 13_676 1_554 90.0 n
Sn2 Sn1 Sn2 13_566 1_554 90.0 n
Sn2 Sn1 Sn2 . 1_554 180.0 n
Sn3 Sn1 Sn3 . 4_664 119.2(5) n
Sn3 Sn1 Sn3 16_556 4_664 60.8(5) n
Sn2 Sn1 Sn3 13_666 4_664 29.2(5) n
Sn2 Sn1 Sn3 13_676 4_664 115.87(13) n
Sn2 Sn1 Sn3 13_566 4_664 115.87(13) n
Sn2 Sn1 Sn3 . 4_664 119.2(5) n
Sn2 Sn1 Sn3 1_554 4_664 60.8(5) n
Sn3 Sn1 Sn3 . 13_666 60.8(5) n
Sn3 Sn1 Sn3 16_556 13_666 119.2(5) n
Sn2 Sn1 Sn3 13_666 13_666 29.2(5) n
Sn2 Sn1 Sn3 13_676 13_666 115.87(13) n
Sn2 Sn1 Sn3 13_566 13_666 115.87(13) n
Sn2 Sn1 Sn3 . 13_666 60.8(5) n
Sn2 Sn1 Sn3 1_554 13_666 119.2(5) n
Sn3 Sn1 Sn3 4_664 13_666 58.5(10) n
Sn3 Sn1 Sn3 . 4_564 119.2(5) n
Sn3 Sn1 Sn3 16_556 4_564 60.8(5) n
Sn2 Sn1 Sn3 13_666 4_564 115.87(13) n
Sn2 Sn1 Sn3 13_676 4_564 115.87(13) n
Sn2 Sn1 Sn3 13_566 4_564 29.2(5) n
Sn2 Sn1 Sn3 . 4_564 119.2(5) n
Sn2 Sn1 Sn3 1_554 4_564 60.8(5) n
Sn3 Sn1 Sn3 4_664 4_564 98.2(6) n
Sn3 Sn1 Sn3 13_666 4_564 128.3(3) n
Sn3 Sn1 Sn3 . 13_676 60.8(5) n
Sn3 Sn1 Sn3 16_556 13_676 119.2(5) n
Sn2 Sn1 Sn3 13_666 13_676 115.87(13) n
Sn2 Sn1 Sn3 13_676 13_676 29.2(5) n
Sn2 Sn1 Sn3 13_566 13_676 115.87(13) n
Sn2 Sn1 Sn3 . 13_676 60.8(5) n
Sn2 Sn1 Sn3 1_554 13_676 119.2(5) n
Sn3 Sn1 Sn3 4_664 13_676 128.3(3) n
Sn3 Sn1 Sn3 13_666 13_676 98.2(6) n
Sn3 Sn1 Sn3 4_564 13_676 128.3(3) n
Sn3 Sn1 Sn3 . 4_674 119.2(5) n
Sn3 Sn1 Sn3 16_556 4_674 60.8(5) n
Sn2 Sn1 Sn3 13_666 4_674 115.87(13) n
Sn2 Sn1 Sn3 13_676 4_674 29.2(5) n
Sn2 Sn1 Sn3 13_566 4_674 115.87(13) n
Sn2 Sn1 Sn3 . 4_674 119.2(5) n
Sn2 Sn1 Sn3 1_554 4_674 60.8(5) n
Sn3 Sn1 Sn3 4_664 4_674 98.2(6) n
Sn3 Sn1 Sn3 13_666 4_674 128.3(3) n
Sn3 Sn1 Sn3 4_564 4_674 98.2(6) n
Sn3 Sn1 Sn3 13_676 4_674 58.5(10) n
Sn3 Sn2 Sn3 16_557 . 180.0 n
Sn3 Sn2 Sn1 16_557 13_666 89.9990(10) n
Sn3 Sn2 Sn1 . 13_666 90.0000(10) n
Sn3 Sn2 Pb1 16_557 13_666 89.9990(10) n
Sn3 Sn2 Pb1 . 13_666 90.0000(10) n
Sn1 Sn2 Pb1 13_666 13_666 0.0 n
Sn3 Sn2 Bi1 16_557 13_666 89.9990(10) n
Sn3 Sn2 Bi1 . 13_666 90.0000(10) n
Sn1 Sn2 Bi1 13_666 13_666 0.0 n
Pb1 Sn2 Bi1 13_666 13_666 0.0 n
Sn3 Sn2 Sn1 16_557 13_676 90.000(6) n
Sn3 Sn2 Sn1 . 13_676 90.000(6) n
Sn1 Sn2 Sn1 13_666 13_676 120.0 n
Pb1 Sn2 Sn1 13_666 13_676 120.0 n
Bi1 Sn2 Sn1 13_666 13_676 120.0 n
Sn3 Sn2 Sn1 16_557 13_566 90.000(7) n
Sn3 Sn2 Sn1 . 13_566 90.000(7) n
Sn1 Sn2 Sn1 13_666 13_566 120.0 n
Pb1 Sn2 Sn1 13_666 13_566 120.0 n
Bi1 Sn2 Sn1 13_666 13_566 120.0 n
Sn1 Sn2 Sn1 13_676 13_566 120.0 n
Sn3 Sn2 Pb1 16_557 13_676 90.000(6) n
Sn3 Sn2 Pb1 . 13_676 90.000(6) n
Sn1 Sn2 Pb1 13_666 13_676 120.0 n
Pb1 Sn2 Pb1 13_666 13_676 120.0 n
Bi1 Sn2 Pb1 13_666 13_676 120.0 n
Sn1 Sn2 Pb1 13_676 13_676 0.0 n
Sn1 Sn2 Pb1 13_566 13_676 120.0 n
Sn3 Sn2 Pb1 16_557 13_566 90.000(7) n
Sn3 Sn2 Pb1 . 13_566 90.000(7) n
Sn1 Sn2 Pb1 13_666 13_566 120.0 n
Pb1 Sn2 Pb1 13_666 13_566 120.0 n
Bi1 Sn2 Pb1 13_666 13_566 120.0 n
Sn1 Sn2 Pb1 13_676 13_566 120.0 n
Sn1 Sn2 Pb1 13_566 13_566 0.0 n
Pb1 Sn2 Pb1 13_676 13_566 120.0 n
Sn3 Sn2 Bi1 16_557 13_676 90.000(6) n
Sn3 Sn2 Bi1 . 13_676 90.000(6) n
Sn1 Sn2 Bi1 13_666 13_676 120.0 n
Pb1 Sn2 Bi1 13_666 13_676 120.0 n
Bi1 Sn2 Bi1 13_666 13_676 120.0 n
Sn1 Sn2 Bi1 13_676 13_676 0.0 n
Sn1 Sn2 Bi1 13_566 13_676 120.0 n
Pb1 Sn2 Bi1 13_676 13_676 0.0 n
Pb1 Sn2 Bi1 13_566 13_676 120.0 n
Sn3 Sn2 Bi1 16_557 13_566 90.000(7) n
Sn3 Sn2 Bi1 . 13_566 90.000(7) n
Sn1 Sn2 Bi1 13_666 13_566 120.0 n
Pb1 Sn2 Bi1 13_666 13_566 120.0 n
Bi1 Sn2 Bi1 13_666 13_566 120.0 n
Sn1 Sn2 Bi1 13_676 13_566 120.0 n
Sn1 Sn2 Bi1 13_566 13_566 0.0 n
Pb1 Sn2 Bi1 13_676 13_566 120.0 n
Pb1 Sn2 Bi1 13_566 13_566 0.0 n
Bi1 Sn2 Bi1 13_676 13_566 120.0 n
Sn3 Sn2 Bi1 16_557 . 180.0 n
Sn3 Sn2 Bi1 . . 0.000(6) n
Sn1 Sn2 Bi1 13_666 . 90.0 n
Pb1 Sn2 Bi1 13_666 . 90.0 n
Bi1 Sn2 Bi1 13_666 . 90.0 n
Sn1 Sn2 Bi1 13_676 . 90.0 n
Sn1 Sn2 Bi1 13_566 . 90.0 n
Pb1 Sn2 Bi1 13_676 . 90.0 n
Pb1 Sn2 Bi1 13_566 . 90.0 n
Bi1 Sn2 Bi1 13_676 . 90.0 n
Bi1 Sn2 Bi1 13_566 . 90.0 n
Sn2 Sn3 Bi1 . . 180.0 n
Sn2 Sn3 Pb1 . . 180.0 n
Bi1 Sn3 Pb1 . . 0.0 n
Sn2 Sn3 Sn1 . . 180.0 n
Bi1 Sn3 Sn1 . . 0.0 n
Pb1 Sn3 Sn1 . . 0.0 n
Sn2 Sn3 Sn3 . 13_666 90.2(13) n
Bi1 Sn3 Sn3 . 13_666 89.8(13) n
Pb1 Sn3 Sn3 . 13_666 89.8(13) n
Sn1 Sn3 Sn3 . 13_666 89.8(13) n
Sn2 Sn3 Pt1 . 4_565 90.1(6) n
Bi1 Sn3 Pt1 . 4_565 89.9(6) n
Pb1 Sn3 Pt1 . 4_565 89.9(6) n
Sn1 Sn3 Pt1 . 4_565 89.9(6) n
Sn3 Sn3 Pt1 13_666 4_565 179.7(19) n
Sn2 Sn3 Pt1 . 4_665 90.1(6) n
Bi1 Sn3 Pt1 . 4_665 89.9(6) n
Pb1 Sn3 Pt1 . 4_665 89.9(6) n
Sn1 Sn3 Pt1 . 4_665 89.9(6) n
Sn3 Sn3 Pt1 13_666 4_665 60.0000(10) n
Pt1 Sn3 Pt1 4_565 4_665 120.000(4) n
Sn2 Sn3 Pt1 . 4 90.1(6) n
Bi1 Sn3 Pt1 . 4 89.9(6) n
Pb1 Sn3 Pt1 . 4 89.9(6) n
Sn1 Sn3 Pt1 . 4 89.9(6) n
Sn3 Sn3 Pt1 13_666 4 60.000(5) n
Pt1 Sn3 Pt1 4_565 4 120.000(4) n
Pt1 Sn3 Pt1 4_665 4 120.000(4) n
Sn2 Sn3 Sn3 . 13_676 90.2(13) n
Bi1 Sn3 Sn3 . 13_676 89.8(13) n
Pb1 Sn3 Sn3 . 13_676 89.8(13) n
Sn1 Sn3 Sn3 . 13_676 89.8(13) n
Pt1 Sn3 Sn3 4_565 13_676 60.0 n
Pt1 Sn3 Sn3 4_665 13_676 60.0000(10) n
Pt1 Sn3 Sn3 4 13_676 179.7(19) n
Sn2 Sn3 Sn3 . 13_566 90.2(13) n
Bi1 Sn3 Sn3 . 13_566 89.8(13) n
Pb1 Sn3 Sn3 . 13_566 89.8(13) n
Sn1 Sn3 Sn3 . 13_566 89.8(13) n
Pt1 Sn3 Sn3 4_565 13_566 59.999(4) n
Pt1 Sn3 Sn3 4_665 13_566 179.7(19) n
Pt1 Sn3 Sn3 4 13_566 60.000(6) n
Sn2 Sn3 Sn3 . 16_557 0.0 n
Bi1 Sn3 Sn3 . 16_557 180.0 n
Pb1 Sn3 Sn3 . 16_557 180.0 n
Sn1 Sn3 Sn3 . 16_557 180.0 n
Sn3 Sn3 Sn3 13_666 16_557 90.2(13) n
Pt1 Sn3 Sn3 4_565 16_557 90.1(6) n
Pt1 Sn3 Sn3 4_665 16_557 90.1(6) n
Pt1 Sn3 Sn3 4 16_557 90.1(6) n
Sn3 Sn3 Sn3 13_676 16_557 90.2(13) n
Sn3 Sn3 Sn3 13_566 16_557 90.2(13) n
Sn2 Sn3 Sn3 . 16_556 180.0 n
Bi1 Sn3 Sn3 . 16_556 0.0 n
Pb1 Sn3 Sn3 . 16_556 0.0 n
Sn1 Sn3 Sn3 . 16_556 0.0 n
Sn3 Sn3 Sn3 13_666 16_556 89.8(13) n
Pt1 Sn3 Sn3 4_565 16_556 89.9(6) n
Pt1 Sn3 Sn3 4_665 16_556 89.9(6) n
Pt1 Sn3 Sn3 4 16_556 89.9(6) n
Sn3 Sn3 Sn3 13_676 16_556 89.8(13) n
Sn3 Sn3 Sn3 13_566 16_556 89.8(13) n
Sn3 Sn3 Sn3 16_557 16_556 180.0 n

loop_
_geom_bond_atom_site_label_1
_geom_bond_atom_site_label_2
_geom_bond_site_symmetry_2
_geom_bond_distance
_geom_bond_publ_flag
Pt1 Sn3 16_556 2.4410(6) n
Pt1 Sn3 4_554 2.4410(6) n
Pt1 Sn3 16_446 2.4410(6) n
Pt1 Sn3 4_664 2.4410(6) n
Pt1 Sn3 16_546 2.4411(6) n
Pt1 Sn3 4_564 2.4411(6) n
Pt1 Pt1 4 2.7402(9) n
Pt1 Pt1 4_554 2.7402(9) n
Pt1 Bi1 13 2.7993(5) n
Pt1 Sn1 13 2.7993(5) n
Pt1 Pb1 13 2.7993(5) n
Pt1 Sn2 13_666 2.7993(5) n
Bi1 Sn3 . 1.37(3) n
Bi1 Sn3 16_556 1.37(3) n
Bi1 Sn2 13_666 2.4410(6) n
Bi1 Sn2 13_676 2.4410(6) n
Bi1 Sn2 13_566 2.4410(6) n
Bi1 Sn2 . 2.7403(8) n
Bi1 Sn2 1_554 2.7402(9) n
Bi1 Sn3 4_664 2.797(13) n
Bi1 Sn3 13_666 2.797(13) n
Bi1 Sn3 4_564 2.797(13) n
Bi1 Sn3 13_676 2.797(13) n
Bi1 Sn3 4_674 2.797(13) n
Pb1 Sn3 . 1.37(3) n
Pb1 Sn3 16_556 1.37(3) n
Pb1 Sn2 13_666 2.4410(6) n
Pb1 Sn2 13_676 2.4410(6) n
Pb1 Sn2 13_566 2.4410(6) n
Pb1 Sn2 . 2.7403(8) n
Pb1 Sn2 1_554 2.7402(9) n
Pb1 Sn3 4_664 2.797(13) n
Pb1 Sn3 13_666 2.797(13) n
Pb1 Sn3 4_564 2.797(13) n
Pb1 Sn3 13_676 2.797(13) n
Pb1 Sn3 4_674 2.797(13) n
Sn1 Sn3 . 1.37(3) n
Sn1 Sn3 16_556 1.37(3) n
Sn1 Sn2 13_666 2.4410(6) n
Sn1 Sn2 13_676 2.4410(6) n
Sn1 Sn2 13_566 2.4410(6) n
Sn1 Sn2 . 2.7403(8) n
Sn1 Sn2 1_554 2.7402(9) n
Sn1 Sn3 4_664 2.797(13) n
Sn1 Sn3 13_666 2.797(13) n
Sn1 Sn3 4_564 2.797(13) n
Sn1 Sn3 13_676 2.797(13) n
Sn1 Sn3 4_674 2.797(13) n
Sn2 Sn3 16_557 1.37(3) n
Sn2 Sn3 . 1.37(3) n
Sn2 Sn1 13_666 2.4410(6) n
Sn2 Pb1 13_666 2.4410(6) n
Sn2 Bi1 13_666 2.4410(6) n
Sn2 Sn1 13_676 2.4410(6) n
Sn2 Sn1 13_566 2.4410(6) n
Sn2 Pb1 13_676 2.4410(6) n
Sn2 Pb1 13_566 2.4410(6) n
Sn2 Bi1 13_676 2.4410(6) n
Sn2 Bi1 13_566 2.4410(6) n
Sn3 Sn3 13_666 2.4410(6) n
Sn3 Pt1 4_565 2.4410(6) n
Sn3 Pt1 4_665 2.4410(6) n
Sn3 Pt1 4 2.4410(6) n
Sn3 Sn3 13_676 2.4411(6) n
Sn3 Sn3 13_566 2.4411(7) n
Sn3 Sn3 16_557 2.73(5) n
Sn3 Sn3 16_556 2.75(5) n
